data_7126063
loop_
_publ_author_name
'Nie, Yan-Mei'
'Li, Sang-Hao'
'Lin, Ming-Yuan'
'Yan, Jun'

_publ_section_title
;
 A micro-environment tuning approach for enhancing the catalytic
 capabilities of lanthanide containing polyoxometalate in the
 cyanosilylation of ketones.
;
_journal_issue 26
_journal_name_full 'Chemical communications (Cambridge, England)'
_journal_page_first 3809
_journal_page_last 3812
_journal_paper_doi 10.1039/d0cc01216e
_journal_volume 56
_journal_year 2020
_chemical_formula_sum 'C50 H128 N25 Nd O88 Si2 W22'
_chemical_formula_weight 6732.89
_space_group_crystal_system triclinic
_space_group_IT_number 2
_space_group_name_Hall '-P 1'
_space_group_name_H-M_alt 'P -1'
_atom_sites_solution_hydrogens mixed
_audit_creation_method SHELXL-2014/7
_audit_update_record
;
2020-01-02 deposited with the CCDC.	2020-02-25 downloaded from the CCDC.
;
_cell_angle_alpha 102.869(4)
_cell_angle_beta 97.740(4)
_cell_angle_gamma 94.707(4)
_cell_formula_units_Z 2
_cell_length_a 13.4923(9)
_cell_length_b 19.9659(14)
_cell_length_c 24.4480(16)
_cell_measurement_reflns_used 9123
_cell_measurement_temperature 296(2)
_cell_measurement_theta_max 27.52
_cell_measurement_theta_min 2.33
_cell_volume 6319.1(8)
_computing_cell_refinement 'Bruker SAINT'
_computing_data_collection 'Bruker APEX2'
_computing_data_reduction 'Bruker SAINT'
_computing_molecular_graphics 'Bruker SHELXTL'
_computing_publication_material 'Bruker SHELXTL'
_computing_structure_refinement 'SHELXL-2014/7 (Sheldrick, 2014)'
_computing_structure_solution 'SHELXS-2014/7 (Sheldrick, 2014)'
_diffrn_ambient_temperature 296(2)
_diffrn_detector_area_resol_mean none
_diffrn_measured_fraction_theta_full 0.999
_diffrn_measured_fraction_theta_max 0.998
_diffrn_measurement_device_type 'Bruker APEX-II CCD'
_diffrn_measurement_method '\f and \w scans'
_diffrn_radiation_type MoK\a
_diffrn_radiation_wavelength 0.71073
_diffrn_reflns_av_R_equivalents 0.0373
_diffrn_reflns_av_unetI/netI 0.0360
_diffrn_reflns_Laue_measured_fraction_full 0.999
_diffrn_reflns_Laue_measured_fraction_max 0.998
_diffrn_reflns_limit_h_max 16
_diffrn_reflns_limit_h_min -16
_diffrn_reflns_limit_k_max 24
_diffrn_reflns_limit_k_min -24
_diffrn_reflns_limit_l_max 30
_diffrn_reflns_limit_l_min -30
_diffrn_reflns_number 93566
_diffrn_reflns_point_group_measured_fraction_full 0.999
_diffrn_reflns_point_group_measured_fraction_max 0.998
_diffrn_reflns_theta_full 25.242
_diffrn_reflns_theta_max 26.000
_diffrn_reflns_theta_min 1.194
_diffrn_source 'sealed tube'
_exptl_absorpt_coefficient_mu 20.463
_exptl_absorpt_correction_type multi-scan
_exptl_crystal_colour Colorless
_exptl_crystal_density_diffrn 3.539
_exptl_crystal_density_meas ?
_exptl_crystal_density_method none
_exptl_crystal_description Block
_exptl_crystal_F_000 6046
_exptl_crystal_size_max 0.20
_exptl_crystal_size_mid 0.15
_exptl_crystal_size_min 0.15
_exptl_transmission_factor_max 1.0
_exptl_transmission_factor_min 0.8
_refine_diff_density_max 2.424
_refine_diff_density_min -1.237
_refine_diff_density_rms 0.236
_refine_ls_extinction_method none
_refine_ls_goodness_of_fit_ref 1.080
_refine_ls_hydrogen_treatment mixed
_refine_ls_matrix_type full
_refine_ls_number_parameters 1623
_refine_ls_number_reflns 24826
_refine_ls_number_restraints 2
_refine_ls_restrained_S_all 1.080
_refine_ls_R_factor_all 0.0440
_refine_ls_R_factor_gt 0.0311
_refine_ls_shift/su_max 0.003
_refine_ls_shift/su_mean 0.000
_refine_ls_structure_factor_coef Fsqd
_refine_ls_weighting_details 'w=1/[\s^2^(Fo^2^)+(0.0209P)^2^+65.1751P] where P=(Fo^2^+2Fc^2^)/3'
_refine_ls_weighting_scheme calc
_refine_ls_wR_factor_gt 0.0630
_refine_ls_wR_factor_ref 0.0672
_reflns_Friedel_coverage 0.000
_reflns_number_gt 20764
_reflns_number_total 24826
_reflns_threshold_expression 'I > 2\s(I)'
_cod_data_source_file d0cc01216e2.cif
_cod_data_source_block I
_cod_depositor_comments
;
The following automatic conversions were performed:

data item '_exptl_crystal_density_meas' value 'none' was changed to
'?' -- the value is perceived as not measured.

Automatic conversion script
Id: cif_fix_values 7556 2019-12-06 15:28:31Z antanas 

 Adding full bibliography for 7126063.cif.
;
_cod_original_cell_volume 6319.1(7)
_cod_database_code 7126063
_shelx_shelxl_version_number 2014/7
_shelx_space_group_comment
;
The symmetry employed for this shelxl refinement is uniquely defined
by the following loop, which should always be used as a source of
symmetry information in preference to the above space-group names.
They are only intended as comments.
;

loop_
_space_group_symop_operation_xyz
'x, y, z'
'-x, -y, -z'

loop_
_atom_site_label
_atom_site_type_symbol
_atom_site_fract_x
_atom_site_fract_y
_atom_site_fract_z
_atom_site_U_iso_or_equiv
_atom_site_adp_type
_atom_site_occupancy
_atom_site_site_symmetry_order
_atom_site_calc_flag
_atom_site_refinement_flags_posn
_atom_site_refinement_flags_adp
_atom_site_refinement_flags_occupancy
_atom_site_disorder_assembly
_atom_site_disorder_group
Nd1 Nd 0.71418(3) 0.98872(3) 0.70743(2) 0.01748(10) Uani 1 1 d . . . . .
W1 W 0.49502(3) 0.95092(2) 0.79903(2) 0.01878(8) Uani 1 1 d . . . . .
W2 W 0.79738(3) 0.74458(2) 0.79194(2) 0.01973(8) Uani 1 1 d . . . . .
W3 W 0.39873(3) 0.67027(2) 0.63302(2) 0.02042(8) Uani 1 1 d . . . . .
W4 W 0.73998(3) 0.90486(2) 0.84571(2) 0.01866(8) Uani 1 1 d . . . . .
W5 W 0.84115(3) 1.08776(2) 0.61091(2) 0.01843(8) Uani 1 1 d . . . . .
W6 W 0.76362(3) 1.14961(2) 0.85072(2) 0.02023(8) Uani 1 1 d . . . . .
W7 W 0.62174(3) 0.76183(2) 0.87829(2) 0.02147(8) Uani 1 1 d . . . . .
W8 W 0.75154(3) 0.79104(2) 0.65137(2) 0.01772(8) Uani 1 1 d . . . . .
W9 W 0.98430(3) 1.07893(2) 0.80261(2) 0.01972(8) Uani 1 1 d . . . . .
W10 W 0.78091(3) 1.33432(2) 0.68283(2) 0.02183(8) Uani 1 1 d . . . . .
W11 W 0.64455(3) 1.15368(2) 0.65491(2) 0.01880(8) Uani 1 1 d . . . . .
W12 W 0.53160(3) 0.83317(2) 0.60662(2) 0.01765(8) Uani 1 1 d . . . . .
W13 W 0.62463(3) 0.62597(2) 0.67526(2) 0.02057(8) Uani 1 1 d . . . . .
W14 W 0.98334(3) 1.26651(2) 0.63720(2) 0.02204(8) Uani 1 1 d . . . . .
W15 W 1.11935(3) 1.23913(2) 0.83204(2) 0.02441(9) Uani 1 1 d . . . . .
W16 W 0.67309(3) 1.27789(2) 0.79741(2) 0.02246(8) Uani 1 1 d . . . . .
W17 W 0.37135(3) 0.80757(2) 0.82630(2) 0.02252(8) Uani 1 1 d . . . . .
W18 W 0.89603(3) 1.31309(2) 0.88314(2) 0.02424(9) Uani 1 1 d . . . . .
W19 W 0.45032(3) 0.63675(2) 0.76294(2) 0.02224(8) Uani 1 1 d . . . . .
W20 W 1.00648(3) 1.37337(2) 0.76807(2) 0.02399(8) Uani 1 1 d . . . . .
W21 W 1.09305(3) 1.13494(2) 0.70228(2) 0.02208(8) Uani 1 1 d . . . . .
W22 W 0.32926(3) 0.84077(2) 0.69710(2) 0.01991(8) Uani 1 1 d . . . . .
Si1 Si 0.56691(16) 0.79108(12) 0.73782(9) 0.0116(4) Uani 1 1 d . . . . .
Si2 Si 0.87580(17) 1.20449(12) 0.74218(9) 0.0138(5) Uani 1 1 d . . . . .
O1 O 0.9343(5) 1.3645(3) 0.8288(3) 0.0269(15) Uani 1 1 d . . . . .
O2 O 1.0915(5) 1.3116(3) 0.7937(3) 0.0270(15) Uani 1 1 d . . . . .
O3 O 1.0771(5) 1.4518(4) 0.7957(3) 0.0362(17) Uani 1 1 d . . . . .
O4 O 0.8882(5) 1.4031(3) 0.7316(3) 0.0283(15) Uani 1 1 d . . . . .
O5 O 1.0503(5) 1.3481(3) 0.6960(3) 0.0264(15) Uani 1 1 d . . . . .
O6 O 0.7098(5) 1.3912(4) 0.6566(3) 0.0340(17) Uani 1 1 d . . . . .
O7 O 1.0424(5) 1.2796(4) 0.5816(3) 0.0327(16) Uani 1 1 d . . . . .
O8 O 0.8754(5) 1.3245(3) 0.6287(3) 0.0251(14) Uani 1 1 d . . . . .
O9 O 0.7114(5) 1.2494(3) 0.6492(3) 0.0247(14) Uani 1 1 d . . . . .
O10 O 0.8986(5) 1.1880(3) 0.6070(3) 0.0255(14) Uani 1 1 d . . . . .
O11 O 0.7283(5) 1.3311(3) 0.7508(3) 0.0234(14) Uani 1 1 d . . . . .
O12 O 1.0737(5) 1.2146(3) 0.6726(3) 0.0274(15) Uani 1 1 d . . . . .
O13 O 1.2266(5) 1.2758(4) 0.8784(3) 0.0386(18) Uani 1 1 d . . . . .
O14 O 0.9298(6) 1.3743(4) 0.9461(3) 0.0355(17) Uani 1 1 d . . . . .
O15 O 0.7605(5) 1.3360(3) 0.8612(3) 0.0268(15) Uani 1 1 d . . . . .
O16 O 0.5650(5) 1.3145(4) 0.8066(3) 0.0337(17) Uani 1 1 d . . . . .
O17 O 0.6301(5) 1.2070(3) 0.7291(3) 0.0246(14) Uani 1 1 d . . . . .
O18 O 0.5310(5) 1.1620(3) 0.6167(3) 0.0291(15) Uani 1 1 d . . . . .
O19 O 0.7126(4) 1.1184(3) 0.5916(2) 0.0221(14) Uani 1 1 d . . . . .
O20 O 0.8666(5) 1.0548(3) 0.5432(3) 0.0272(15) Uani 1 1 d . . . . .
O21 O 0.9744(4) 1.0930(3) 0.6529(2) 0.0198(13) Uani 1 1 d . . . . .
O22 O 0.8036(4) 1.1478(3) 0.6923(2) 0.0176(13) Uani 1 1 d . . . . .
O23 O 0.8216(4) 1.2280(3) 0.7978(2) 0.0183(13) Uani 1 1 d . . . . .
O24 O 1.0173(5) 1.2730(3) 0.8756(3) 0.0261(15) Uani 1 1 d . . . . .
O25 O 1.1760(4) 1.1971(3) 0.7663(3) 0.0244(14) Uani 1 1 d . . . . .
O26 O 0.9806(4) 1.1754(3) 0.7631(2) 0.0205(13) Uani 1 1 d . . . . .
O27 O 1.0954(5) 1.1546(3) 0.8491(3) 0.0284(15) Uani 1 1 d . . . . .
O28 O 0.8999(5) 1.1250(3) 0.8503(3) 0.0236(14) Uani 1 1 d . . . . .
O29 O 1.0810(5) 1.0702(3) 0.7478(3) 0.0248(14) Uani 1 1 d . . . . .
O30 O 1.1840(5) 1.1028(4) 0.6651(3) 0.0323(16) Uani 1 1 d . . . . .
O31 O 0.7252(5) 1.1157(4) 0.9036(3) 0.0324(16) Uani 1 1 d . . . . .
O32 O 1.0227(5) 1.0173(4) 0.8376(3) 0.0284(15) Uani 1 1 d . . . . .
O33 O 0.8402(5) 1.2395(4) 0.9071(3) 0.0288(16) Uani 1 1 d . . . . .
O34 O 0.8869(4) 1.0323(3) 0.7495(2) 0.0232(14) Uani 1 1 d . . . . .
O35 O 0.7158(4) 1.0869(3) 0.7884(3) 0.0217(14) Uani 1 1 d . . . . .
O36 O 0.6171(5) 1.0727(3) 0.6707(3) 0.0249(14) Uani 1 1 d . . . . .
O37 O 0.7911(5) 1.0125(3) 0.6286(2) 0.0233(14) Uani 1 1 d . . . . .
O38 O 0.7544(5) 0.9294(3) 0.7823(3) 0.0231(14) Uani 1 1 d . . . . .
O39 O 0.5631(4) 0.9673(3) 0.7459(2) 0.0198(13) Uani 1 1 d . . . . .
O40 O 0.7883(4) 0.8811(3) 0.6656(2) 0.0207(13) Uani 1 1 d . . . . .
O41 O 0.5915(4) 0.9188(3) 0.6255(2) 0.0187(13) Uani 1 1 d . . . . .
O42 O 0.4761(5) 1.0328(3) 0.8340(3) 0.0290(15) Uani 1 1 d . . . . .
O43 O 0.8123(5) 0.9682(3) 0.8980(3) 0.0289(15) Uani 1 1 d . . . . .
O44 O 0.6059(5) 0.9321(3) 0.8469(3) 0.0231(14) Uani 1 1 d . . . . .
O45 O 0.6946(5) 0.8488(3) 0.9028(2) 0.0226(14) Uani 1 1 d . . . . .
O46 O 0.3674(4) 0.9307(3) 0.7441(3) 0.0222(14) Uani 1 1 d . . . . .
O47 O 0.8374(5) 0.8380(3) 0.8369(3) 0.0235(14) Uani 1 1 d . . . . .
O48 O 0.6130(4) 0.8184(3) 0.6879(2) 0.0165(12) Uani 1 1 d . . . . .
O49 O 0.4199(4) 0.8527(3) 0.6476(2) 0.0187(13) Uani 1 1 d . . . . .
O50 O 0.8062(5) 0.7801(3) 0.7255(2) 0.0210(13) Uani 1 1 d . . . . .
O51 O 0.8426(5) 0.7594(4) 0.6125(3) 0.0271(15) Uani 1 1 d . . . . .
O52 O 0.4738(5) 0.8295(3) 0.5384(2) 0.0242(14) Uani 1 1 d . . . . .
O53 O 0.6483(5) 0.7892(3) 0.5875(2) 0.0222(14) Uani 1 1 d . . . . .
O54 O 0.4076(5) 0.9024(3) 0.8453(2) 0.0209(14) Uani 1 1 d . . . . .
O55 O 0.9109(5) 0.7126(3) 0.8031(3) 0.0294(16) Uani 1 1 d . . . . .
O56 O 0.7454(5) 0.7253(3) 0.8569(3) 0.0226(14) Uani 1 1 d . . . . .
O57 O 0.7166(5) 0.6678(3) 0.7450(3) 0.0251(14) Uani 1 1 d . . . . .
O58 O 0.6828(5) 0.5544(3) 0.6498(3) 0.0312(16) Uani 1 1 d . . . . .
O59 O 0.2886(5) 0.7978(4) 0.8723(3) 0.0336(17) Uani 1 1 d . . . . .
O60 O 0.2805(4) 0.8150(3) 0.7620(3) 0.0231(14) Uani 1 1 d . . . . .
O61 O 0.2171(5) 0.8516(4) 0.6605(3) 0.0292(15) Uani 1 1 d . . . . .
O62 O 0.3286(4) 0.7424(3) 0.6691(2) 0.0224(14) Uani 1 1 d . . . . .
O63 O 0.4676(5) 0.7313(3) 0.6022(3) 0.0240(14) Uani 1 1 d . . . . .
O64 O 0.3767(5) 0.7131(3) 0.7884(3) 0.0269(15) Uani 1 1 d . . . . .
O65 O 0.5232(4) 0.7095(3) 0.7128(2) 0.0195(13) Uani 1 1 d . . . . .
O66 O 0.6810(5) 0.6919(3) 0.6443(3) 0.0232(14) Uani 1 1 d . . . . .
O67 O 0.5525(5) 0.6807(3) 0.8238(3) 0.0239(14) Uani 1 1 d . . . . .
O68 O 0.3951(5) 0.5733(4) 0.7892(3) 0.0346(17) Uani 1 1 d . . . . .
O69 O 0.3653(5) 0.6211(3) 0.6903(3) 0.0229(14) Uani 1 1 d . . . . .
O70 O 0.3073(5) 0.6262(4) 0.5780(3) 0.0305(16) Uani 1 1 d . . . . .
O71 O 0.4742(4) 0.8330(3) 0.7578(2) 0.0197(13) Uani 1 1 d . . . . .
O72 O 0.5021(5) 0.6083(3) 0.6228(2) 0.0263(15) Uani 1 1 d . . . . .
O73 O 0.4984(5) 0.7985(3) 0.8703(2) 0.0261(15) Uani 1 1 d . . . . .
O74 O 0.5462(5) 0.5866(3) 0.7255(3) 0.0263(15) Uani 1 1 d . . . . .
O75 O 0.6531(4) 0.7981(3) 0.7935(2) 0.0175(13) Uani 1 1 d . . . . .
O76 O 0.6602(5) 1.2108(3) 0.8405(3) 0.0268(15) Uani 1 1 d . . . . .
O77 O 0.6223(5) 0.7370(4) 0.9409(3) 0.0351(17) Uani 1 1 d . . . . .
O78 O 0.9042(4) 1.2727(3) 0.7182(2) 0.0209(13) Uani 1 1 d . . . . .
O79 O 0.9883(7) 0.7437(5) 0.5389(4) 0.070(3) Uiso 1 1 d . . . . .
HW1 H 0.9458 0.7451 0.5617 0.105 Uiso 1 1 d R U . . .
HW2 H 1.0174 0.7076 0.5389 0.105 Uiso 1 1 d R U . . .
O83 O 0.6714(9) 0.5236(7) 0.3380(5) 0.069(3) Uiso 0.8 1 d . . P . .
O81 O 0.8646(7) 0.5369(5) 0.7238(5) 0.057(2) Uani 1 1 d D . . . .
O80 O 0.5461(9) 0.4464(7) 0.7047(5) 0.097(4) Uiso 1 1 d . . . . .
HW7 H 0.5624 0.4877 0.7243 0.145 Uiso 1 1 d R U . . .
HW8 H 0.5988 0.4315 0.6934 0.145 Uiso 1 1 d R U . . .
O82 O 0.2341(7) 0.0074(6) 0.7948(3) 0.091(4) Uani 1 1 d . . . . .
HW9 H 0.2037 0.0269 0.7710 0.137 Uiso 1 1 d R U . . .
HW10 H 0.2886 -0.0037 0.7835 0.137 Uiso 1 1 d R U . . .
O84 O 0.4038(10) 0.2228(7) 0.5480(5) 0.107(4) Uiso 1 1 d . . . . .
HW11 H 0.4226 0.1968 0.5697 0.161 Uiso 1 1 d R U . . .
HW12 H 0.4378 0.2165 0.5208 0.161 Uiso 1 1 d R U . . .
O85 O 0.0930(8) 0.6298(6) 0.5322(5) 0.056(3) Uiso 0.8 1 d . . P . .
O86 O 0.090(2) 0.7329(14) 0.8852(11) 0.188(10) Uiso 0.8 1 d . . P . .
O87 O 0.7915(16) 0.2518(11) 0.0188(9) 0.147(7) Uiso 0.8 1 d . . P . .
C1 C 0.2941(15) 0.2787(12) 0.6683(9) 0.106(7) Uani 1 1 d . . . . .
H1 H 0.2554 0.2466 0.6379 0.127 Uiso 1 1 calc R U . . .
C2 C 0.7063(11) 0.8625(7) 0.0654(6) 0.058(4) Uani 1 1 d . . . . .
H2A H 0.7109 0.8659 0.1055 0.088 Uiso 1 1 calc R U . . .
H2B H 0.6391 0.8443 0.0469 0.088 Uiso 1 1 calc R U . . .
H2C H 0.7528 0.8322 0.0503 0.088 Uiso 1 1 calc R U . . .
C3 C 0.4071(9) 0.0737(8) 0.7019(6) 0.061(4) Uani 1 1 d . . . . .
H3A H 0.4452 0.0386 0.6845 0.091 Uiso 1 1 calc R U . . .
H3B H 0.3464 0.0523 0.7103 0.091 Uiso 1 1 calc R U . . .
H3C H 0.3904 0.1028 0.6765 0.091 Uiso 1 1 calc R U . . .
C4 C 0.4844(19) 0.5949(12) 0.4899(8) 0.113(7) Uani 1 1 d . . . . .
H4 H 0.4257 0.5925 0.5058 0.135 Uiso 1 1 calc R U . . .
C5 C 0.3873(16) 0.2991(14) 0.6735(9) 0.118(8) Uani 1 1 d . . . . .
H5 H 0.4328 0.2819 0.6500 0.141 Uiso 1 1 calc R U . . .
C6 C 0.6112(19) 0.3915(14) 0.0788(7) 0.146(10) Uani 1 1 d . . . . .
H6A H 0.6755 0.3774 0.0905 0.219 Uiso 1 1 calc R U . . .
H6B H 0.6198 0.4391 0.0768 0.219 Uiso 1 1 calc R U . . .
H6C H 0.5674 0.3863 0.1058 0.219 Uiso 1 1 calc R U . . .
C7 C 0.5659(15) 0.3475(11) 0.0216(7) 0.084(5) Uani 1 1 d . . . . .
C8 C 0.0162(9) 0.8909(7) 0.7154(5) 0.056(4) Uani 1 1 d . . . . .
H8A H -0.0308 0.9160 0.6975 0.085 Uiso 1 1 calc R U . . .
H8B H 0.0828 0.9148 0.7211 0.085 Uiso 1 1 calc R U . . .
H8C H 0.0145 0.8454 0.6916 0.085 Uiso 1 1 calc R U . . .
C9 C 0.7682(11) 1.0430(7) 0.0699(5) 0.058(4) Uani 1 1 d . . . . .
H9 H 0.7844 1.0894 0.0886 0.069 Uiso 1 1 calc R U . . .
C10 C 0.5015(19) 0.5625(12) 0.4437(9) 0.123(9) Uani 1 1 d . . . . .
H10 H 0.4545 0.5296 0.4183 0.147 Uiso 1 1 calc R U . . .
C11 C 0.359(2) 0.5079(11) 0.0491(9) 0.107(7) Uani 1 1 d . . . . .
C12 C 0.7309(8) 0.9310(7) 0.0555(5) 0.043(3) Uani 1 1 d . . . . .
C13 C 0.0744(10) 0.2040(7) 0.0057(5) 0.053(3) Uani 1 1 d . . . . .
C14 C 0.7009(13) 0.2888(7) 0.5228(6) 0.075(5) Uani 1 1 d . . . . .
H14A H 0.6630 0.3064 0.5523 0.112 Uiso 1 1 calc R U . . .
H14B H 0.7641 0.3172 0.5287 0.112 Uiso 1 1 calc R U . . .
H14C H 0.6635 0.2892 0.4866 0.112 Uiso 1 1 calc R U . . .
C15 C 0.4645(13) 0.3007(10) -0.0586(7) 0.083(5) Uani 1 1 d . . . . .
H15 H 0.4090 0.2922 -0.0872 0.099 Uiso 1 1 calc R U . . .
C16 C 0.8614(16) 0.5412(9) 0.8639(7) 0.080(5) Uani 1 1 d . . . . .
C17 C 0.0886(15) 0.4584(10) 0.6264(10) 0.107(7) Uani 1 1 d . . . . .
H17 H 0.1306 0.4340 0.6460 0.129 Uiso 1 1 calc R U . . .
C18 C 0.206(3) 0.499(2) -0.0018(14) 0.187(17) Uani 1 1 d . . . . .
H18 H 0.1424 0.5074 -0.0164 0.224 Uiso 1 1 calc R U . . .
C19 C 0.0288(11) 0.1041(9) 0.0266(5) 0.062(4) Uani 1 1 d . . . . .
H19 H 0.0237 0.0692 0.0461 0.074 Uiso 1 1 calc R U . . .
C20 C 0.972(2) 0.5604(17) 0.8968(11) 0.178(13) Uani 1 1 d . . . . .
H20A H 0.9860 0.6097 0.9100 0.266 Uiso 1 1 calc R U . . .
H20B H 0.9794 0.5394 0.9286 0.266 Uiso 1 1 calc R U . . .
H20C H 1.0184 0.5437 0.8718 0.266 Uiso 1 1 calc R U . . .
C21 C 0.2513(19) 0.4467(13) -0.0185(10) 0.116(8) Uani 1 1 d . . . . .
H21 H 0.2226 0.4093 -0.0480 0.139 Uiso 1 1 calc R U . . .
C22 C 0.8670(11) 0.8715(7) 0.4710(6) 0.058(4) Uani 1 1 d . . . . .
H22 H 0.8436 0.8566 0.4322 0.069 Uiso 1 1 calc R U . . .
C24 C -0.0493(14) 0.4888(7) 0.5853(7) 0.071(5) Uani 1 1 d . . . . .
C25 C 0.7133(16) 0.5552(9) 0.8285(7) 0.081(6) Uani 1 1 d . . . . .
H25 H 0.6573 0.5763 0.8179 0.097 Uiso 1 1 calc R U . . .
C26 C 0.7760(11) 0.1842(10) 0.4814(6) 0.080(5) Uani 1 1 d . . . . .
H26A H 0.7842 0.1381 0.4854 0.119 Uiso 1 1 calc R U . . .
H26B H 0.7404 0.1822 0.4442 0.119 Uiso 1 1 calc R U . . .
H26C H 0.8410 0.2102 0.4863 0.119 Uiso 1 1 calc R U . . .
C27 C -0.0183(10) 0.1036(8) -0.0261(5) 0.054(3) Uani 1 1 d . . . . .
H27 H -0.0617 0.0673 -0.0503 0.065 Uiso 1 1 calc R U . . .
C29 C 0.9677(9) 0.9159(6) 0.5516(5) 0.039(3) Uani 1 1 d . . . . .
C30 C 0.1181(18) 0.5102(11) 0.6053(10) 0.110(7) Uani 1 1 d . . . . .
H30 H 0.1836 0.5305 0.6076 0.132 Uiso 1 1 calc R U . . .
C31 C 0.1064(9) 0.6356(7) 0.7326(6) 0.051(3) Uani 1 1 d . . . . .
C32 C 0.3273(11) 0.3562(8) 0.7494(7) 0.066(4) Uani 1 1 d . . . . .
C33 C 0.449(2) 0.5373(12) 0.0903(11) 0.157(12) Uani 1 1 d . . . . .
H33A H 0.4366 0.5805 0.1135 0.235 Uiso 1 1 calc R U . . .
H33B H 0.4646 0.5059 0.1139 0.235 Uiso 1 1 calc R U . . .
H33C H 0.5042 0.5450 0.0707 0.235 Uiso 1 1 calc R U . . .
C34 C 0.8147(10) 0.8678(7) 0.5131(6) 0.056(3) Uani 1 1 d . . . . .
H34 H 0.7477 0.8497 0.5093 0.067 Uiso 1 1 calc R U . . .
C35 C 0.7182(14) 0.4882(9) 0.8157(7) 0.075(5) Uani 1 1 d . . . . .
H35 H 0.6684 0.4533 0.7951 0.091 Uiso 1 1 calc R U . . .
C36 C 0.1237(13) 0.2736(8) 0.0089(6) 0.081(5) Uani 1 1 d . . . . .
H36A H 0.1677 0.2900 0.0445 0.121 Uiso 1 1 calc R U . . .
H36B H 0.1620 0.2717 -0.0217 0.121 Uiso 1 1 calc R U . . .
H36C H 0.0734 0.3045 0.0058 0.121 Uiso 1 1 calc R U . . .
C37 C -0.0008(10) 0.6723(7) 0.6741(5) 0.051(3) Uani 1 1 d . . . . .
H37 H -0.0612 0.6790 0.6538 0.061 Uiso 1 1 calc R U . . .
C38 C 1.0572(11) 0.9470(8) 0.5922(6) 0.062(4) Uani 1 1 d . . . . .
H38A H 1.0422 0.9521 0.6301 0.093 Uiso 1 1 calc R U . . .
H38B H 1.1100 0.9180 0.5869 0.093 Uiso 1 1 calc R U . . .
H38C H 1.0784 0.9917 0.5864 0.093 Uiso 1 1 calc R U . . .
C39 C 0.0581(9) 0.8473(7) 0.8003(6) 0.063(4) Uani 1 1 d . . . . .
H39A H 0.0374 0.8450 0.8359 0.095 Uiso 1 1 calc R U . . .
H39B H 0.0570 0.8013 0.7775 0.095 Uiso 1 1 calc R U . . .
H39C H 0.1252 0.8707 0.8070 0.095 Uiso 1 1 calc R U . . .
C40 C 0.7590(11) 1.0174(8) 0.0136(5) 0.059(4) Uani 1 1 d . . . . .
H40 H 0.7679 1.0413 -0.0143 0.071 Uiso 1 1 calc R U . . .
C41 C 0.5453(14) 0.2674(12) -0.0578(7) 0.103(7) Uani 1 1 d . . . . .
H41 H 0.5577 0.2313 -0.0864 0.124 Uiso 1 1 calc R U . . .
C42 C 0.0896(11) 0.7018(7) 0.6728(6) 0.056(4) Uani 1 1 d . . . . .
H42 H 0.1054 0.7327 0.6510 0.067 Uiso 1 1 calc R U . . .
C43 C 0.6426(16) 0.6264(10) 0.4792(9) 0.092(6) Uani 1 1 d . . . . .
C45 C -0.1547(16) 0.4937(10) 0.5670(8) 0.106(7) Uani 1 1 d . . . . .
H45A H -0.1601 0.5291 0.5462 0.159 Uiso 1 1 calc R U . . .
H45B H -0.1857 0.4502 0.5430 0.159 Uiso 1 1 calc R U . . .
H45C H -0.1879 0.5051 0.5996 0.159 Uiso 1 1 calc R U . . .
C46 C 0.3214(14) 0.4022(10) 0.8003(8) 0.101(6) Uani 1 1 d . . . . .
H46A H 0.3861 0.4281 0.8155 0.152 Uiso 1 1 calc R U . . .
H46B H 0.2729 0.4333 0.7937 0.152 Uiso 1 1 calc R U . . .
H46C H 0.3010 0.3770 0.8268 0.152 Uiso 1 1 calc R U . . .
C47 C 0.741(2) 0.6622(13) 0.4863(11) 0.153(10) Uani 1 1 d . . . . .
H47A H 0.7727 0.6437 0.4544 0.230 Uiso 1 1 calc R U . . .
H47B H 0.7357 0.7105 0.4888 0.230 Uiso 1 1 calc R U . . .
H47C H 0.7796 0.6567 0.5205 0.230 Uiso 1 1 calc R U . . .
C48 C 0.4111(11) 0.1745(8) 0.7863(8) 0.083(5) Uani 1 1 d . . . . .
H48A H 0.4515 0.2014 0.8208 0.124 Uiso 1 1 calc R U . . .
H48B H 0.3944 0.2039 0.7611 0.124 Uiso 1 1 calc R U . . .
H48C H 0.3504 0.1534 0.7950 0.124 Uiso 1 1 calc R U . . .
C49 C 0.1509(12) 0.5998(10) 0.7743(8) 0.096(6) Uani 1 1 d . . . . .
H49A H 0.0988 0.5714 0.7844 0.144 Uiso 1 1 calc R U . . .
H49B H 0.1987 0.5714 0.7583 0.144 Uiso 1 1 calc R U . . .
H49C H 0.1843 0.6333 0.8076 0.144 Uiso 1 1 calc R U . . .
C50 C 0.5353(18) 1.0970(7) 1.0143(10) 0.089(11) Uiso 0.5 1 d G . P . .
C51 C 0.5297(16) 1.0597(10) 0.9571(8) 0.063(8) Uiso 0.5 1 d G . P . .
C52 C 0.4992(16) 0.9890(9) 0.9539(6) 0.041(5) Uiso 0.5 1 d G . P . .
C53 C 0.486(2) 0.9826(8) 1.0092(8) 0.081(10) Uiso 0.5 1 d G . P . .
C54 C 0.5082(17) 1.0493(11) 1.0466(6) 0.053(7) Uiso 0.5 1 d G . P . .
C55 C 0.4345(12) 1.0188(9) 0.4670(5) 0.028(4) Uiso 0.5 1 d G . P . .
C56 C 0.3660(8) 1.0166(11) 0.5060(8) 0.062(7) Uiso 0.5 1 d G . P . .
C57 C 0.4166(12) 0.9966(10) 0.5536(6) 0.056(7) Uiso 0.5 1 d G . P . .
C58 C 0.5163(11) 0.9864(9) 0.5440(6) 0.029(4) Uiso 0.5 1 d G . P . .
C59 C 0.5274(10) 1.0002(11) 0.4905(7) 0.060(8) Uiso 0.5 1 d G . P . .
N1 N 0.7500(8) 0.9897(6) 0.0956(4) 0.056(3) Uani 1 1 d . . . . .
H1A H 0.7509 0.9936 0.1315 0.067 Uiso 1 1 calc R U . . .
N2 N 0.7327(8) 0.9467(6) 0.0067(4) 0.054(3) Uani 1 1 d . . . . .
H2 H 0.7194 0.9173 -0.0256 0.065 Uiso 1 1 calc R U . . .
N3 N 0.9610(8) 0.9014(5) 0.4959(4) 0.047(3) Uani 1 1 d . . . . .
H3 H 1.0093 0.9097 0.4778 0.057 Uiso 1 1 calc R U . . .
N4 N 0.8780(8) 0.8957(5) 0.5623(4) 0.047(3) Uani 1 1 d . . . . .
H4A H 0.8622 0.8996 0.5957 0.056 Uiso 1 1 calc R U . . .
N5 N 0.5955(12) 0.5797(8) 0.4336(6) 0.097(5) Uani 1 1 d . . . . .
H5A H 0.6201 0.5634 0.4033 0.116 Uiso 1 1 calc R U . . .
N6 N 0.5793(11) 0.6376(7) 0.5133(5) 0.073(4) Uani 1 1 d . . . . .
H6 H 0.5911 0.6666 0.5459 0.088 Uiso 1 1 calc R U . . .
N7 N 0.7193(7) 0.2175(5) 0.5240(4) 0.044(2) Uani 1 1 d . . . . .
H7A H 0.7522 0.2177 0.5581 0.052 Uiso 1 1 calc R U . . .
H7B H 0.6601 0.1921 0.5195 0.052 Uiso 1 1 calc R U . . .
N8 N 0.4059(10) 0.3516(9) 0.7210(7) 0.110(6) Uani 1 1 d . . . . .
H8 H 0.4615 0.3787 0.7316 0.131 Uiso 1 1 calc R U . . .
N9 N 0.2619(10) 0.3134(8) 0.7162(7) 0.097(5) Uani 1 1 d . . . . .
H9A H 0.2014 0.3062 0.7228 0.116 Uiso 1 1 calc R U . . .
N10 N 0.4705(7) 0.1177(5) 0.7575(4) 0.045(2) Uani 1 1 d . . . . .
H10A H 0.4868 0.0907 0.7810 0.054 Uiso 1 1 calc R U . . .
H10B H 0.5273 0.1371 0.7499 0.054 Uiso 1 1 calc R U . . .
N11 N 0.3473(13) 0.4507(7) 0.0110(7) 0.093(5) Uani 1 1 d . . . . .
N12 N 0.276(2) 0.5406(10) 0.0451(10) 0.150(11) Uani 1 1 d . . . . .
H12 H 0.2672 0.5793 0.0665 0.180 Uiso 1 1 calc R U . . .
N13 N 0.4793(11) 0.3506(7) -0.0085(5) 0.071(4) Uani 1 1 d . . . . .
H13 H 0.4377 0.3796 0.0017 0.085 Uiso 1 1 calc R U . . .
N14 N 0.6059(11) 0.2950(8) -0.0085(6) 0.087(5) Uani 1 1 d . . . . .
H14 H 0.6624 0.2811 0.0022 0.105 Uiso 1 1 calc R U . . .
N15 N 0.0088(8) 0.1652(6) -0.0371(4) 0.052(3) Uani 1 1 d . . . . .
H15A H -0.0133 0.1776 -0.0676 0.063 Uiso 1 1 calc R U . . .
N16 N 0.0851(8) 0.1666(6) 0.0446(4) 0.054(3) Uani 1 1 d . . . . .
H16 H 0.1230 0.1805 0.0771 0.065 Uiso 1 1 calc R U . . .
N17 N 0.0112(6) 0.6300(5) 0.7108(4) 0.039(2) Uani 1 1 d . . . . .
H17C H -0.0364 0.6038 0.7185 0.047 Uiso 1 1 calc R U . . .
N18 N 0.1559(8) 0.6783(5) 0.7098(5) 0.053(3) Uani 1 1 d . . . . .
H18D H 0.2199 0.6898 0.7168 0.064 Uiso 1 1 calc R U . . .
N19 N 0.0278(14) 0.5284(6) 0.5782(6) 0.091(5) Uani 1 1 d . . . . .
H19A H 0.0244 0.5605 0.5599 0.109 Uiso 1 1 calc R U . . .
N20 N -0.0153(13) 0.4458(6) 0.6146(6) 0.091(5) Uani 1 1 d . . . . .
H20 H -0.0516 0.4148 0.6249 0.110 Uiso 1 1 calc R U . . .
N21 N 0.7978(15) 0.5879(7) 0.8579(6) 0.089(5) Uani 1 1 d . . . . .
H21A H 0.8105 0.6319 0.8713 0.106 Uiso 1 1 calc R U . . .
N22 N 0.8139(12) 0.4817(6) 0.8398(5) 0.070(4) Uani 1 1 d . . . . .
H22A H 0.8384 0.4431 0.8388 0.084 Uiso 1 1 calc R U . . .
N23 N -0.0111(8) 0.8854(5) 0.7703(5) 0.051(3) Uani 1 1 d . . . . .
H23A H -0.0734 0.8639 0.7648 0.062 Uiso 1 1 calc R U . . .
H23B H -0.0107 0.9276 0.7919 0.062 Uiso 1 1 calc R U . . .
H13W H 0.808(4) 0.535(8) 0.709(6) 0.077 Uiso 1 1 d D U . . .
H14W H 0.884(11) 0.500(4) 0.713(6) 0.077 Uiso 1 1 d D U . . .

loop_
_atom_site_aniso_label
_atom_site_aniso_U_11
_atom_site_aniso_U_22
_atom_site_aniso_U_33
_atom_site_aniso_U_23
_atom_site_aniso_U_13
_atom_site_aniso_U_12
Nd1 0.0175(2) 0.0197(2) 0.0163(2) 0.00585(19) 0.00320(18) 0.00282(19)
W1 0.02086(19) 0.01890(19) 0.01777(17) 0.00429(14) 0.00588(14) 0.00459(15)
W2 0.02022(19) 0.0210(2) 0.01854(17) 0.00584(14) 0.00108(14) 0.00575(15)
W3 0.02109(19) 0.01886(19) 0.01953(17) 0.00338(14) 0.00064(14) -0.00053(15)
W4 0.02198(19) 0.01919(19) 0.01474(16) 0.00483(14) 0.00098(14) 0.00284(15)
W5 0.02135(19) 0.01913(19) 0.01556(16) 0.00464(14) 0.00503(14) 0.00168(15)
W6 0.02313(19) 0.0215(2) 0.01718(17) 0.00489(14) 0.00507(14) 0.00508(15)
W7 0.0268(2) 0.0227(2) 0.01660(17) 0.00805(15) 0.00360(14) 0.00289(16)
W8 0.01771(18) 0.02016(19) 0.01657(16) 0.00466(14) 0.00556(13) 0.00406(14)
W9 0.01855(18) 0.01982(19) 0.02033(17) 0.00468(14) 0.00027(14) 0.00438(15)
W10 0.0240(2) 0.01789(19) 0.02520(19) 0.00835(15) 0.00300(15) 0.00392(15)
W11 0.01680(18) 0.02026(19) 0.02046(17) 0.00797(15) 0.00138(14) 0.00253(15)
W12 0.01850(18) 0.02035(19) 0.01427(16) 0.00527(14) 0.00154(13) 0.00162(15)
W13 0.0246(2) 0.01604(19) 0.02117(18) 0.00342(14) 0.00403(15) 0.00467(15)
W14 0.0231(2) 0.0210(2) 0.02356(18) 0.00777(15) 0.00626(15) 0.00023(15)
W15 0.0203(2) 0.0235(2) 0.02637(19) 0.00433(16) -0.00373(15) 0.00129(16)
W16 0.0229(2) 0.0231(2) 0.02365(18) 0.00604(15) 0.00725(15) 0.00889(16)
W17 0.0229(2) 0.0247(2) 0.02329(18) 0.00784(16) 0.01072(15) 0.00423(16)
W18 0.0301(2) 0.0207(2) 0.02015(18) 0.00130(15) 0.00254(15) 0.00476(16)
W19 0.0251(2) 0.01873(19) 0.02417(19) 0.00793(15) 0.00497(15) 0.00045(16)
W20 0.0253(2) 0.0177(2) 0.0275(2) 0.00493(15) 0.00143(16) -0.00056(16)
W21 0.01728(18) 0.0254(2) 0.02476(19) 0.00643(16) 0.00499(15) 0.00547(15)
W22 0.01626(18) 0.0229(2) 0.02114(18) 0.00551(15) 0.00347(14) 0.00414(15)
Si1 0.0125(11) 0.0130(12) 0.0101(10) 0.0038(9) 0.0022(8) 0.0021(9)
Si2 0.0119(11) 0.0162(12) 0.0146(11) 0.0058(9) 0.0027(9) 0.0024(9)
O1 0.029(4) 0.024(4) 0.028(3) 0.004(3) 0.005(3) 0.004(3)
O2 0.018(3) 0.024(4) 0.035(4) 0.004(3) -0.003(3) 0.000(3)
O3 0.037(4) 0.026(4) 0.040(4) 0.007(3) 0.001(3) -0.012(3)
O4 0.027(4) 0.023(4) 0.034(4) 0.007(3) 0.002(3) 0.002(3)
O5 0.028(4) 0.025(4) 0.028(3) 0.009(3) 0.007(3) 0.000(3)
O6 0.040(4) 0.023(4) 0.041(4) 0.015(3) 0.000(3) 0.008(3)
O7 0.032(4) 0.034(4) 0.034(4) 0.013(3) 0.009(3) -0.006(3)
O8 0.029(4) 0.027(4) 0.022(3) 0.010(3) 0.005(3) 0.006(3)
O9 0.029(4) 0.023(4) 0.023(3) 0.008(3) 0.000(3) 0.006(3)
O10 0.030(4) 0.021(4) 0.028(3) 0.010(3) 0.004(3) 0.005(3)
O11 0.026(4) 0.022(4) 0.025(3) 0.006(3) 0.010(3) 0.009(3)
O12 0.021(3) 0.030(4) 0.033(4) 0.011(3) 0.004(3) 0.002(3)
O13 0.031(4) 0.041(5) 0.036(4) 0.006(3) -0.012(3) -0.001(3)
O14 0.052(5) 0.024(4) 0.027(4) 0.001(3) 0.008(3) 0.000(3)
O15 0.031(4) 0.022(4) 0.029(3) 0.005(3) 0.005(3) 0.009(3)
O16 0.031(4) 0.040(4) 0.037(4) 0.013(3) 0.015(3) 0.017(3)
O17 0.023(3) 0.030(4) 0.022(3) 0.007(3) 0.005(3) 0.004(3)
O18 0.023(4) 0.026(4) 0.037(4) 0.011(3) -0.005(3) 0.002(3)
O19 0.022(3) 0.029(4) 0.018(3) 0.008(3) 0.006(3) 0.005(3)
O20 0.035(4) 0.026(4) 0.020(3) 0.004(3) 0.007(3) 0.001(3)
O21 0.020(3) 0.022(3) 0.020(3) 0.007(3) 0.006(2) 0.002(3)
O22 0.018(3) 0.022(3) 0.012(3) 0.004(2) 0.000(2) 0.003(3)
O23 0.018(3) 0.023(3) 0.015(3) 0.005(2) 0.003(2) 0.004(3)
O24 0.026(4) 0.023(4) 0.027(3) 0.004(3) -0.003(3) 0.007(3)
O25 0.016(3) 0.025(4) 0.033(4) 0.010(3) 0.004(3) 0.002(3)
O26 0.014(3) 0.023(3) 0.026(3) 0.011(3) 0.001(2) 0.004(3)
O27 0.028(4) 0.031(4) 0.022(3) 0.003(3) -0.008(3) 0.005(3)
O28 0.022(3) 0.026(4) 0.024(3) 0.005(3) 0.004(3) 0.009(3)
O29 0.027(4) 0.020(3) 0.028(3) 0.003(3) 0.008(3) 0.006(3)
O30 0.024(4) 0.041(4) 0.034(4) 0.011(3) 0.009(3) 0.009(3)
O31 0.041(4) 0.034(4) 0.027(4) 0.012(3) 0.012(3) 0.007(3)
O32 0.031(4) 0.031(4) 0.027(3) 0.013(3) 0.007(3) 0.008(3)
O33 0.030(4) 0.038(4) 0.018(3) 0.004(3) 0.003(3) 0.008(3)
O34 0.019(3) 0.030(4) 0.021(3) 0.006(3) 0.003(3) 0.004(3)
O35 0.018(3) 0.023(4) 0.025(3) 0.007(3) 0.003(3) -0.002(3)
O36 0.021(3) 0.026(4) 0.028(3) 0.008(3) 0.000(3) 0.005(3)
O37 0.024(3) 0.025(4) 0.020(3) 0.004(3) 0.002(3) -0.001(3)
O38 0.025(3) 0.021(3) 0.025(3) 0.013(3) 0.000(3) 0.000(3)
O39 0.016(3) 0.023(3) 0.022(3) 0.009(3) 0.003(2) -0.003(3)
O40 0.016(3) 0.021(3) 0.025(3) 0.006(3) 0.002(3) 0.000(3)
O41 0.023(3) 0.016(3) 0.019(3) 0.010(2) 0.003(2) -0.002(3)
O42 0.034(4) 0.027(4) 0.024(3) -0.001(3) 0.007(3) 0.007(3)
O43 0.034(4) 0.026(4) 0.025(3) 0.006(3) -0.001(3) 0.001(3)
O44 0.023(3) 0.022(4) 0.023(3) 0.006(3) 0.003(3) 0.001(3)
O45 0.029(4) 0.023(4) 0.016(3) 0.005(3) 0.003(3) 0.004(3)
O46 0.020(3) 0.024(4) 0.026(3) 0.007(3) 0.008(3) 0.010(3)
O47 0.024(3) 0.023(4) 0.024(3) 0.009(3) 0.000(3) 0.007(3)
O48 0.015(3) 0.021(3) 0.012(3) 0.003(2) 0.002(2) 0.000(2)
O49 0.016(3) 0.019(3) 0.020(3) 0.002(3) 0.002(2) 0.002(3)
O50 0.024(3) 0.023(3) 0.018(3) 0.007(3) 0.008(3) 0.003(3)
O51 0.026(4) 0.035(4) 0.024(3) 0.008(3) 0.011(3) 0.009(3)
O52 0.026(4) 0.028(4) 0.018(3) 0.008(3) -0.002(3) 0.001(3)
O53 0.024(3) 0.024(4) 0.019(3) 0.004(3) 0.006(3) 0.002(3)
O54 0.028(4) 0.023(4) 0.013(3) 0.005(3) 0.008(3) 0.003(3)
O55 0.027(4) 0.024(4) 0.034(4) 0.001(3) -0.002(3) 0.009(3)
O56 0.029(4) 0.019(3) 0.025(3) 0.013(3) 0.011(3) 0.006(3)
O57 0.028(4) 0.023(4) 0.023(3) 0.004(3) 0.001(3) 0.006(3)
O58 0.031(4) 0.019(4) 0.043(4) 0.006(3) 0.007(3) 0.006(3)
O59 0.035(4) 0.034(4) 0.037(4) 0.012(3) 0.018(3) 0.002(3)
O60 0.016(3) 0.024(4) 0.031(3) 0.006(3) 0.009(3) 0.002(3)
O61 0.021(4) 0.035(4) 0.033(4) 0.009(3) 0.004(3) 0.006(3)
O62 0.016(3) 0.027(4) 0.022(3) 0.005(3) -0.002(2) 0.001(3)
O63 0.024(3) 0.024(4) 0.023(3) 0.003(3) 0.004(3) 0.007(3)
O64 0.029(4) 0.025(4) 0.026(3) 0.005(3) 0.005(3) 0.003(3)
O65 0.022(3) 0.019(3) 0.018(3) 0.004(3) 0.003(2) 0.006(3)
O66 0.022(3) 0.021(3) 0.026(3) 0.002(3) 0.003(3) 0.007(3)
O67 0.027(4) 0.024(4) 0.023(3) 0.010(3) 0.004(3) 0.004(3)
O68 0.033(4) 0.031(4) 0.038(4) 0.007(3) 0.005(3) -0.001(3)
O69 0.026(4) 0.018(3) 0.024(3) 0.005(3) 0.004(3) -0.002(3)
O70 0.031(4) 0.029(4) 0.028(4) 0.005(3) -0.003(3) -0.001(3)
O71 0.016(3) 0.023(3) 0.020(3) 0.004(3) 0.001(2) 0.005(3)
O72 0.035(4) 0.024(4) 0.018(3) 0.001(3) 0.000(3) 0.006(3)
O73 0.031(4) 0.034(4) 0.018(3) 0.009(3) 0.009(3) 0.009(3)
O74 0.030(4) 0.022(4) 0.027(3) 0.007(3) 0.001(3) 0.005(3)
O75 0.017(3) 0.019(3) 0.015(3) 0.003(2) 0.002(2) 0.005(3)
O76 0.031(4) 0.030(4) 0.020(3) 0.005(3) 0.009(3) 0.008(3)
O77 0.046(5) 0.041(5) 0.023(3) 0.018(3) 0.006(3) 0.007(4)
O78 0.022(3) 0.018(3) 0.022(3) 0.006(3) 0.001(3) 0.002(3)
O81 0.036(5) 0.033(5) 0.108(8) 0.030(5) 0.006(5) 0.003(4)
O82 0.084(7) 0.173(12) 0.032(5) 0.021(6) 0.019(5) 0.101(8)
C1 0.069(13) 0.130(19) 0.110(16) 0.011(14) 0.031(11) -0.018(12)
C2 0.068(9) 0.051(9) 0.053(8) 0.014(7) -0.004(7) 0.006(7)
C3 0.033(7) 0.089(11) 0.073(9) 0.043(9) 0.011(6) 0.008(7)
C4 0.15(2) 0.127(19) 0.062(12) 0.023(12) 0.026(13) 0.026(17)
C5 0.081(14) 0.18(2) 0.086(14) 0.000(15) 0.029(11) 0.029(15)
C6 0.17(2) 0.20(3) 0.047(11) 0.006(13) -0.014(12) -0.02(2)
C7 0.095(14) 0.118(16) 0.047(9) 0.029(10) 0.021(9) 0.028(12)
C8 0.038(7) 0.073(10) 0.044(7) -0.016(7) 0.010(6) -0.002(6)
C9 0.072(10) 0.039(8) 0.049(8) -0.012(6) 0.011(7) -0.007(7)
C10 0.14(2) 0.121(19) 0.087(14) -0.015(13) 0.055(14) -0.042(15)
C11 0.15(2) 0.071(13) 0.097(15) -0.009(11) 0.064(15) 0.003(14)
C12 0.033(6) 0.063(9) 0.031(6) 0.006(6) -0.001(5) 0.018(6)
C13 0.050(8) 0.059(9) 0.041(7) 0.002(6) -0.007(6) 0.007(7)
C14 0.113(13) 0.043(8) 0.055(8) 0.018(7) -0.034(8) -0.012(8)
C15 0.067(11) 0.108(15) 0.064(10) -0.004(10) 0.021(8) 0.010(10)
C16 0.131(17) 0.055(11) 0.058(10) 0.012(8) 0.037(10) 0.011(11)
C17 0.080(14) 0.085(15) 0.17(2) 0.041(14) 0.058(14) -0.010(11)
C18 0.23(4) 0.26(4) 0.14(3) 0.09(3) 0.08(3) 0.17(4)
C19 0.066(9) 0.080(11) 0.046(8) 0.034(8) -0.008(7) 0.018(8)
C20 0.13(2) 0.24(4) 0.13(2) -0.02(2) 0.035(19) 0.03(2)
C21 0.13(2) 0.13(2) 0.111(17) 0.046(15) 0.053(15) 0.074(17)
C22 0.068(10) 0.063(9) 0.042(7) 0.012(7) 0.012(7) 0.006(8)
C24 0.108(14) 0.030(8) 0.086(11) 0.007(7) 0.059(10) 0.010(8)
C25 0.129(17) 0.058(11) 0.064(10) 0.018(8) 0.010(10) 0.053(11)
C26 0.053(9) 0.150(17) 0.048(8) 0.040(10) 0.015(7) 0.027(10)
C27 0.053(8) 0.069(10) 0.035(7) 0.007(6) -0.006(6) 0.009(7)
C29 0.053(7) 0.025(6) 0.047(7) 0.012(5) 0.025(6) 0.014(5)
C30 0.108(17) 0.080(15) 0.16(2) 0.040(14) 0.072(16) 0.005(13)
C31 0.035(7) 0.043(8) 0.082(10) 0.022(7) 0.022(6) -0.002(6)
C32 0.041(8) 0.061(10) 0.094(12) 0.034(9) -0.011(8) -0.021(7)
C33 0.17(3) 0.102(18) 0.17(2) -0.048(17) 0.08(2) -0.037(17)
C34 0.045(8) 0.062(9) 0.065(9) 0.018(7) 0.025(7) 0.002(7)
C35 0.095(13) 0.057(10) 0.083(11) 0.030(9) 0.024(10) 0.006(9)
C36 0.104(13) 0.076(12) 0.048(8) 0.006(8) -0.020(8) 0.007(10)
C37 0.055(8) 0.049(8) 0.051(7) 0.012(6) 0.007(6) 0.020(7)
C38 0.066(10) 0.060(9) 0.057(8) 0.007(7) 0.005(7) 0.015(8)
C39 0.038(8) 0.061(9) 0.088(11) 0.008(8) 0.025(7) -0.008(7)
C40 0.077(10) 0.060(9) 0.037(7) -0.002(6) 0.028(7) 0.001(8)
C41 0.079(13) 0.17(2) 0.062(11) 0.008(12) 0.034(10) 0.051(13)
C42 0.069(10) 0.031(7) 0.070(9) 0.011(6) 0.030(8) -0.004(7)
C43 0.095(15) 0.069(12) 0.099(14) -0.006(10) 0.020(12) 0.008(11)
C45 0.127(18) 0.083(14) 0.111(16) 0.002(11) 0.059(14) 0.019(13)
C46 0.078(13) 0.087(14) 0.119(16) -0.012(12) 0.016(11) -0.008(11)
C47 0.14(2) 0.12(2) 0.16(2) -0.003(18) -0.021(19) 0.000(18)
C48 0.057(10) 0.067(11) 0.131(15) 0.026(10) 0.025(10) 0.017(8)
C49 0.064(11) 0.101(15) 0.141(17) 0.086(13) -0.010(11) 0.005(10)
N1 0.063(7) 0.072(8) 0.026(5) -0.004(5) 0.006(5) 0.020(6)
N2 0.061(7) 0.072(8) 0.021(5) -0.010(5) 0.007(4) 0.013(6)
N3 0.051(6) 0.060(7) 0.040(5) 0.016(5) 0.025(5) 0.011(5)
N4 0.071(7) 0.037(6) 0.043(6) 0.013(5) 0.036(5) 0.016(5)
N5 0.111(12) 0.091(11) 0.062(8) -0.041(8) 0.030(8) -0.003(9)
N6 0.084(10) 0.082(10) 0.038(6) -0.014(6) 0.012(6) -0.002(8)
N7 0.045(6) 0.053(7) 0.035(5) 0.022(5) -0.001(4) 0.002(5)
N8 0.044(8) 0.128(15) 0.126(14) -0.019(11) 0.008(8) -0.021(9)
N9 0.060(9) 0.096(11) 0.114(12) -0.018(9) 0.034(8) -0.030(8)
N10 0.046(6) 0.052(7) 0.049(6) 0.032(5) 0.015(5) -0.001(5)
N11 0.117(13) 0.069(10) 0.092(11) -0.010(8) 0.050(10) 0.040(9)
N12 0.27(3) 0.099(15) 0.144(18) 0.053(14) 0.15(2) 0.106(18)
N13 0.086(10) 0.069(9) 0.066(8) 0.018(7) 0.032(7) 0.013(7)
N14 0.077(10) 0.123(13) 0.062(9) 0.010(8) 0.019(7) 0.036(9)
N15 0.054(7) 0.074(8) 0.025(5) 0.009(5) -0.010(4) 0.018(6)
N16 0.063(7) 0.067(8) 0.027(5) 0.008(5) -0.014(5) 0.023(6)
N17 0.024(5) 0.034(5) 0.061(6) 0.015(5) 0.011(4) -0.007(4)
N18 0.049(7) 0.043(6) 0.073(8) 0.021(6) 0.023(6) -0.004(5)
N19 0.153(15) 0.025(6) 0.115(12) 0.023(7) 0.086(11) 0.003(8)
N20 0.152(15) 0.037(7) 0.108(11) 0.029(7) 0.083(11) 0.012(8)
N21 0.170(17) 0.046(8) 0.067(9) 0.023(7) 0.046(10) 0.039(10)
N22 0.121(12) 0.037(7) 0.065(8) 0.019(6) 0.036(8) 0.035(8)
N23 0.042(6) 0.027(5) 0.083(8) 0.001(5) 0.026(6) -0.001(5)

loop_
_atom_type_symbol
_atom_type_description
_atom_type_scat_dispersion_real
_atom_type_scat_dispersion_imag
_atom_type_scat_source
Nd Nd -0.1943 3.0179 'International Tables Vol C Tables 4.2.6.8 and 6.1.1.4'
W W -0.8490 6.8722 'International Tables Vol C Tables 4.2.6.8 and 6.1.1.4'
Si Si 0.0817 0.0704 'International Tables Vol C Tables 4.2.6.8 and 6.1.1.4'
O O 0.0106 0.0060 'International Tables Vol C Tables 4.2.6.8 and 6.1.1.4'
C C 0.0033 0.0016 'International Tables Vol C Tables 4.2.6.8 and 6.1.1.4'
N N 0.0061 0.0033 'International Tables Vol C Tables 4.2.6.8 and 6.1.1.4'
H H 0.0000 0.0000 'International Tables Vol C Tables 4.2.6.8 and 6.1.1.4'

loop_
_geom_angle_atom_site_label_1
_geom_angle_atom_site_label_2
_geom_angle_atom_site_label_3
_geom_angle
_geom_angle_site_symmetry_1
_geom_angle_site_symmetry_3
_geom_angle_publ_flag
O39 Nd1 O38 72.0(2) . . ?
O39 Nd1 O34 133.7(2) . . ?
O38 Nd1 O34 74.4(2) . . ?
O39 Nd1 O37 148.3(2) . . ?
O38 Nd1 O37 136.6(2) . . ?
O34 Nd1 O37 76.1(2) . . ?
O39 Nd1 O35 74.0(2) . . ?
O38 Nd1 O35 82.2(2) . . ?
O34 Nd1 O35 70.8(2) . . ?
O37 Nd1 O35 116.7(2) . . ?
O39 Nd1 O36 82.0(2) . . ?
O38 Nd1 O36 148.6(2) . . ?
O34 Nd1 O36 114.7(2) . . ?
O37 Nd1 O36 73.7(2) . . ?
O35 Nd1 O36 73.7(2) . . ?
O39 Nd1 O41 74.91(19) . . ?
O38 Nd1 O41 113.7(2) . . ?
O34 Nd1 O41 149.33(19) . . ?
O37 Nd1 O41 79.23(19) . . ?
O35 Nd1 O41 138.00(19) . . ?
O36 Nd1 O41 74.6(2) . . ?
O39 Nd1 O40 114.1(2) . . ?
O38 Nd1 O40 72.4(2) . . ?
O34 Nd1 O40 84.1(2) . . ?
O37 Nd1 O40 73.6(2) . . ?
O35 Nd1 O40 148.28(19) . . ?
O36 Nd1 O40 136.3(2) . . ?
O41 Nd1 O40 71.51(19) . . ?
O42 W1 O39 102.7(3) . . ?
O42 W1 O44 102.2(3) . . ?
O39 W1 O44 96.1(3) . . ?
O42 W1 O46 97.2(3) . . ?
O39 W1 O46 90.8(3) . . ?
O44 W1 O46 157.4(3) . . ?
O42 W1 O54 93.7(3) . . ?
O39 W1 O54 162.8(3) . . ?
O44 W1 O54 85.4(3) . . ?
O46 W1 O54 81.8(2) . . ?
O42 W1 O71 163.3(3) . . ?
O39 W1 O71 90.9(2) . . ?
O44 W1 O71 85.6(2) . . ?
O46 W1 O71 72.8(2) . . ?
O54 W1 O71 72.1(2) . . ?
O55 W2 O57 101.9(3) . . ?
O55 W2 O56 97.6(3) . . ?
O57 W2 O56 90.3(3) . . ?
O55 W2 O50 102.9(3) . . ?
O57 W2 O50 87.9(3) . . ?
O56 W2 O50 159.3(2) . . ?
O55 W2 O47 98.2(3) . . ?
O57 W2 O47 159.9(3) . . ?
O56 W2 O47 87.0(3) . . ?
O50 W2 O47 87.6(3) . . ?
O55 W2 O75 169.8(3) . . ?
O57 W2 O75 86.2(2) . . ?
O56 W2 O75 76.1(2) . . ?
O50 W2 O75 83.2(2) . . ?
O47 W2 O75 73.8(2) . . ?
O70 W3 O63 104.0(3) . . ?
O70 W3 O62 101.1(3) . . ?
O63 W3 O62 90.1(3) . . ?
O70 W3 O72 99.1(3) . . ?
O63 W3 O72 90.5(3) . . ?
O62 W3 O72 158.9(2) . . ?
O70 W3 O69 97.9(3) . . ?
O63 W3 O69 158.1(3) . . ?
O62 W3 O69 86.9(3) . . ?
O72 W3 O69 84.6(3) . . ?
O70 W3 O65 168.7(3) . . ?
O63 W3 O65 85.3(2) . . ?
O62 W3 O65 84.9(2) . . ?
O72 W3 O65 74.1(2) . . ?
O69 W3 O65 72.8(2) . . ?
O43 W4 O38 104.7(3) . . ?
O43 W4 O44 103.2(3) . . ?
O38 W4 O44 94.4(3) . . ?
O43 W4 O47 98.0(3) . . ?
O38 W4 O47 94.2(3) . . ?
O44 W4 O47 154.2(3) . . ?
O43 W4 O45 93.7(3) . . ?
O38 W4 O45 161.6(3) . . ?
O44 W4 O45 81.8(2) . . ?
O47 W4 O45 82.4(2) . . ?
O43 W4 O75 162.9(3) . . ?
O38 W4 O75 90.3(2) . . ?
O44 W4 O75 83.4(2) . . ?
O47 W4 O75 72.3(2) . . ?
O45 W4 O75 71.4(2) . . ?
O20 W5 O37 101.6(3) . . ?
O20 W5 O19 99.3(3) . . ?
O37 W5 O19 95.0(3) . . ?
O20 W5 O21 98.9(3) . . ?
O37 W5 O21 96.4(3) . . ?
O19 W5 O21 156.2(3) . . ?
O20 W5 O10 90.1(3) . . ?
O37 W5 O10 168.3(3) . . ?
O19 W5 O10 84.0(3) . . ?
O21 W5 O10 80.6(3) . . ?
O20 W5 O22 169.3(3) . . ?
O37 W5 O22 87.6(2) . . ?
O19 W5 O22 74.3(2) . . ?
O21 W5 O22 85.3(2) . . ?
O10 W5 O22 80.8(2) . . ?
O31 W6 O35 104.3(3) . . ?
O31 W6 O28 102.7(3) . . ?
O35 W6 O28 93.2(3) . . ?
O31 W6 O76 100.7(3) . . ?
O35 W6 O76 94.9(3) . . ?
O28 W6 O76 152.5(3) . . ?
O31 W6 O33 93.6(3) . . ?
O35 W6 O33 162.0(3) . . ?
O28 W6 O33 81.7(3) . . ?
O76 W6 O33 82.6(3) . . ?
O31 W6 O23 163.1(3) . . ?
O35 W6 O23 91.6(2) . . ?
O28 W6 O23 81.8(2) . . ?
O76 W6 O23 71.7(2) . . ?
O33 W6 O23 70.7(2) . . ?
O77 W7 O45 101.4(3) . . ?
O77 W7 O73 102.1(3) . . ?
O45 W7 O73 92.7(3) . . ?
O77 W7 O67 101.9(3) . . ?
O45 W7 O67 156.4(3) . . ?
O73 W7 O67 85.4(3) . . ?
O77 W7 O56 98.8(3) . . ?
O45 W7 O56 88.2(3) . . ?
O73 W7 O56 158.5(2) . . ?
O67 W7 O56 85.3(3) . . ?
O77 W7 O75 169.8(3) . . ?
O45 W7 O75 73.7(2) . . ?
O73 W7 O75 87.2(2) . . ?
O67 W7 O75 82.7(2) . . ?
O56 W7 O75 72.4(2) . . ?
O51 W8 O40 100.9(3) . . ?
O51 W8 O50 100.6(3) . . ?
O40 W8 O50 96.0(3) . . ?
O51 W8 O53 97.2(3) . . ?
O40 W8 O53 94.9(3) . . ?
O50 W8 O53 156.9(3) . . ?
O51 W8 O66 92.2(3) . . ?
O40 W8 O66 166.9(2) . . ?
O50 W8 O66 82.0(3) . . ?
O53 W8 O66 82.7(3) . . ?
O51 W8 O48 168.9(3) . . ?
O40 W8 O48 86.4(2) . . ?
O50 W8 O48 86.7(2) . . ?
O53 W8 O48 73.7(2) . . ?
O66 W8 O48 80.5(2) . . ?
O32 W9 O34 102.9(3) . . ?
O32 W9 O28 102.2(3) . . ?
O34 W9 O28 96.0(3) . . ?
O32 W9 O29 98.5(3) . . ?
O34 W9 O29 91.2(3) . . ?
O28 W9 O29 155.9(3) . . ?
O32 W9 O27 94.1(3) . . ?
O34 W9 O27 162.4(3) . . ?
O28 W9 O27 84.8(3) . . ?
O29 W9 O27 81.6(3) . . ?
O32 W9 O26 163.6(3) . . ?
O34 W9 O26 91.3(3) . . ?
O28 W9 O26 84.3(2) . . ?
O29 W9 O26 72.6(2) . . ?
O27 W9 O26 71.3(2) . . ?
O6 W10 O9 104.1(3) . . ?
O6 W10 O11 101.8(3) . . ?
O9 W10 O11 89.2(3) . . ?
O6 W10 O8 98.3(3) . . ?
O9 W10 O8 92.8(3) . . ?
O11 W10 O8 158.6(3) . . ?
O6 W10 O4 97.6(3) . . ?
O9 W10 O4 158.3(3) . . ?
O11 W10 O4 86.1(3) . . ?
O8 W10 O4 84.2(3) . . ?
O6 W10 O78 168.7(3) . . ?
O9 W10 O78 85.4(2) . . ?
O11 W10 O78 84.2(2) . . ?
O8 W10 O78 74.8(2) . . ?
O4 W10 O78 73.1(2) . . ?
O18 W11 O36 100.9(3) . . ?
O18 W11 O17 100.0(3) . . ?
O36 W11 O17 94.8(3) . . ?
O18 W11 O19 98.2(3) . . ?
O36 W11 O19 95.4(3) . . ?
O17 W11 O19 157.1(3) . . ?
O18 W11 O9 93.5(3) . . ?
O36 W11 O9 165.6(3) . . ?
O17 W11 O9 81.5(3) . . ?
O19 W11 O9 83.6(3) . . ?
O18 W11 O22 170.2(3) . . ?
O36 W11 O22 85.6(3) . . ?
O17 W11 O22 86.6(2) . . ?
O19 W11 O22 73.8(2) . . ?
O9 W11 O22 80.2(2) . . ?
O52 W12 O41 100.2(3) . . ?
O52 W12 O53 98.0(3) . . ?
O41 W12 O53 96.5(3) . . ?
O52 W12 O49 100.0(3) . . ?
O41 W12 O49 95.7(3) . . ?
O53 W12 O49 156.1(3) . . ?
O52 W12 O63 91.5(3) . . ?
O41 W12 O63 168.0(2) . . ?
O53 W12 O63 84.2(2) . . ?
O49 W12 O63 79.7(2) . . ?
O52 W12 O48 169.4(3) . . ?
O41 W12 O48 87.7(2) . . ?
O53 W12 O48 74.0(2) . . ?
O49 W12 O48 86.0(2) . . ?
O63 W12 O48 81.0(2) . . ?
O58 W13 O66 103.3(3) . . ?
O58 W13 O72 101.0(3) . . ?
O66 W13 O72 94.5(3) . . ?
O58 W13 O57 100.5(3) . . ?
O66 W13 O57 87.4(3) . . ?
O72 W13 O57 157.4(3) . . ?
O58 W13 O74 98.2(3) . . ?
O66 W13 O74 158.0(3) . . ?
O72 W13 O74 85.8(3) . . ?
O57 W13 O74 84.2(3) . . ?
O58 W13 O65 169.8(3) . . ?
O66 W13 O65 86.3(2) . . ?
O72 W13 O65 74.4(2) . . ?
O57 W13 O65 83.2(2) . . ?
O74 W13 O65 72.6(2) . . ?
O7 W14 O10 104.0(3) . . ?
O7 W14 O12 101.7(3) . . ?
O10 W14 O12 89.4(3) . . ?
O7 W14 O8 98.6(3) . . ?
O10 W14 O8 92.2(3) . . ?
O12 W14 O8 158.6(3) . . ?
O7 W14 O5 98.7(3) . . ?
O10 W14 O5 157.3(3) . . ?
O12 W14 O5 86.2(3) . . ?
O8 W14 O5 84.1(3) . . ?
O7 W14 O78 168.6(3) . . ?
O10 W14 O78 85.3(2) . . ?
O12 W14 O78 84.7(2) . . ?
O8 W14 O78 74.2(2) . . ?
O5 W14 O78 72.2(2) . . ?
O13 W15 O27 102.6(3) . . ?
O13 W15 O25 100.6(3) . . ?
O27 W15 O25 90.9(3) . . ?
O13 W15 O24 101.0(3) . . ?
O27 W15 O24 89.4(3) . . ?
O25 W15 O24 157.8(3) . . ?
O13 W15 O2 101.7(3) . . ?
O27 W15 O2 155.7(3) . . ?
O25 W15 O2 86.3(3) . . ?
O24 W15 O2 84.4(3) . . ?
O13 W15 O26 172.7(3) . . ?
O27 W15 O26 73.3(2) . . ?
O25 W15 O26 73.7(2) . . ?
O24 W15 O26 85.1(2) . . ?
O2 W15 O26 82.8(2) . . ?
O16 W16 O76 99.5(3) . . ?
O16 W16 O11 100.6(3) . . ?
O76 W16 O11 159.9(3) . . ?
O16 W16 O15 98.7(3) . . ?
O76 W16 O15 88.5(3) . . ?
O11 W16 O15 88.3(3) . . ?
O16 W16 O17 101.8(3) . . ?
O76 W16 O17 89.5(3) . . ?
O11 W16 O17 86.6(3) . . ?
O15 W16 O17 159.5(3) . . ?
O16 W16 O23 172.2(3) . . ?
O76 W16 O23 74.7(2) . . ?
O11 W16 O23 85.3(2) . . ?
O15 W16 O23 76.2(2) . . ?
O17 W16 O23 83.5(2) . . ?
O59 W17 O54 102.2(3) . . ?
O59 W17 O60 100.4(3) . . ?
O54 W17 O60 90.6(3) . . ?
O59 W17 O64 101.3(3) . . ?
O54 W17 O64 156.4(3) . . ?
O60 W17 O64 88.0(3) . . ?
O59 W17 O73 101.5(3) . . ?
O54 W17 O73 88.0(3) . . ?
O60 W17 O73 157.8(2) . . ?
O64 W17 O73 84.5(3) . . ?
O59 W17 O71 172.2(3) . . ?
O54 W17 O71 73.1(2) . . ?
O60 W17 O71 73.7(2) . . ?
O64 W17 O71 83.9(2) . . ?
O73 W17 O71 84.7(2) . . ?
O14 W18 O33 101.7(3) . . ?
O14 W18 O24 101.6(3) . . ?
O33 W18 O24 92.0(3) . . ?
O14 W18 O1 101.4(3) . . ?
O33 W18 O1 156.8(3) . . ?
O24 W18 O1 85.7(3) . . ?
O14 W18 O15 99.1(3) . . ?
O33 W18 O15 89.1(3) . . ?
O24 W18 O15 158.6(3) . . ?
O1 W18 O15 84.9(3) . . ?
O14 W18 O23 170.9(3) . . ?
O33 W18 O23 74.2(2) . . ?
O24 W18 O23 86.8(2) . . ?
O1 W18 O23 82.6(2) . . ?
O15 W18 O23 72.9(2) . . ?
O68 W19 O67 101.9(3) . . ?
O68 W19 O74 99.3(3) . . ?
O67 W19 O74 90.2(3) . . ?
O68 W19 O64 102.3(3) . . ?
O67 W19 O64 86.0(3) . . ?
O74 W19 O64 158.4(3) . . ?
O68 W19 O69 99.8(3) . . ?
O67 W19 O69 158.1(3) . . ?
O74 W19 O69 88.4(3) . . ?
O64 W19 O69 87.2(3) . . ?
O68 W19 O65 170.4(3) . . ?
O67 W19 O65 85.3(2) . . ?
O74 W19 O65 74.1(2) . . ?
O64 W19 O65 84.4(2) . . ?
O69 W19 O65 73.3(2) . . ?
O3 W20 O2 102.1(3) . . ?
O3 W20 O5 100.4(3) . . ?
O2 W20 O5 88.3(3) . . ?
O3 W20 O1 101.5(3) . . ?
O2 W20 O1 86.3(3) . . ?
O5 W20 O1 158.0(3) . . ?
O3 W20 O4 99.7(3) . . ?
O2 W20 O4 158.1(3) . . ?
O5 W20 O4 89.1(3) . . ?
O1 W20 O4 88.1(3) . . ?
O3 W20 O78 171.4(3) . . ?
O2 W20 O78 84.4(2) . . ?
O5 W20 O78 73.9(2) . . ?
O1 W20 O78 84.3(2) . . ?
O4 W20 O78 74.0(2) . . ?
O30 W21 O21 102.0(3) . . ?
O30 W21 O29 100.1(3) . . ?
O21 W21 O29 91.8(3) . . ?
O30 W21 O12 99.7(3) . . ?
O21 W21 O12 86.1(3) . . ?
O29 W21 O12 160.1(3) . . ?
O30 W21 O25 99.8(3) . . ?
O21 W21 O25 157.8(2) . . ?
O29 W21 O25 88.3(3) . . ?
O12 W21 O25 86.3(3) . . ?
O30 W21 O26 172.7(3) . . ?
O21 W21 O26 83.1(2) . . ?
O29 W21 O26 74.3(2) . . ?
O12 W21 O26 85.8(2) . . ?
O25 W21 O26 75.6(2) . . ?
O61 W22 O49 102.7(3) . . ?
O61 W22 O46 100.8(3) . . ?
O49 W22 O46 93.3(3) . . ?
O61 W22 O62 99.5(3) . . ?
O49 W22 O62 87.4(3) . . ?
O46 W22 O62 159.0(2) . . ?
O61 W22 O60 99.0(3) . . ?
O49 W22 O60 157.7(2) . . ?
O46 W22 O60 87.4(3) . . ?
O62 W22 O60 84.2(3) . . ?
O61 W22 O71 172.4(3) . . ?
O49 W22 O71 83.6(2) . . ?
O46 W22 O71 74.3(2) . . ?
O62 W22 O71 85.0(2) . . ?
O60 W22 O71 75.2(2) . . ?
O48 Si1 O71 111.8(3) . . ?
O48 Si1 O65 107.9(3) . . ?
O71 Si1 O65 108.0(3) . . ?
O48 Si1 O75 111.5(3) . . ?
O71 Si1 O75 108.7(3) . . ?
O65 Si1 O75 108.9(3) . . ?
O22 Si2 O23 112.0(3) . . ?
O22 Si2 O26 112.0(3) . . ?
O23 Si2 O26 107.3(3) . . ?
O22 Si2 O78 108.7(3) . . ?
O23 Si2 O78 108.6(3) . . ?
O26 Si2 O78 108.2(3) . . ?
W20 O1 W18 150.3(4) . . ?
W20 O2 W15 152.9(4) . . ?
W20 O4 W10 120.2(3) . . ?
W20 O5 W14 121.4(3) . . ?
W10 O8 W14 119.0(3) . . ?
W10 O9 W11 150.5(3) . . ?
W14 O10 W5 149.9(3) . . ?
W16 O11 W10 149.1(4) . . ?
W14 O12 W21 148.3(4) . . ?
W16 O15 W18 120.3(3) . . ?
W16 O17 W11 153.9(4) . . ?
W5 O19 W11 115.6(3) . . ?
W21 O21 W5 156.9(4) . . ?
Si2 O22 W5 128.5(3) . . ?
Si2 O22 W11 127.8(3) . . ?
W5 O22 W11 93.8(2) . . ?
Si2 O23 W16 124.4(3) . . ?
Si2 O23 W6 123.4(3) . . ?
W16 O23 W6 91.4(2) . . ?
Si2 O23 W18 125.0(3) . . ?
W16 O23 W18 90.41(19) . . ?
W6 O23 W18 92.22(19) . . ?
W18 O24 W15 152.2(4) . . ?
W21 O25 W15 120.7(3) . . ?
Si2 O26 W21 123.5(3) . . ?
Si2 O26 W9 122.7(3) . . ?
W21 O26 W9 92.3(2) . . ?
Si2 O26 W15 126.5(3) . . ?
W21 O26 W15 89.7(2) . . ?
W9 O26 W15 92.5(2) . . ?
W15 O27 W9 123.0(3) . . ?
W9 O28 W6 142.4(3) . . ?
W21 O29 W9 120.6(3) . . ?
W18 O33 W6 122.9(3) . . ?
W9 O34 Nd1 155.9(3) . . ?
W6 O35 Nd1 158.3(3) . . ?
W11 O36 Nd1 136.3(3) . . ?
W5 O37 Nd1 134.9(3) . . ?
W4 O38 Nd1 155.3(3) . . ?
W1 O39 Nd1 154.3(3) . . ?
W8 O40 Nd1 135.8(3) . . ?
W12 O41 Nd1 135.0(3) . . ?
W1 O44 W4 141.6(3) . . ?
W7 O45 W4 122.0(3) . . ?
W22 O46 W1 120.0(3) . . ?
W2 O47 W4 120.7(3) . . ?
Si1 O48 W12 128.5(3) . . ?
Si1 O48 W8 128.3(3) . . ?
W12 O48 W8 94.0(2) . . ?
W22 O49 W12 156.8(3) . . ?
W8 O50 W2 152.2(4) . . ?
W12 O53 W8 115.3(3) . . ?
W17 O54 W1 122.2(3) . . ?
W2 O56 W7 120.3(3) . . ?
W2 O57 W13 149.8(4) . . ?
W17 O60 W22 121.1(3) . . ?
W3 O62 W22 146.2(3) . . ?
W3 O63 W12 150.0(3) . . ?
W17 O64 W19 151.5(4) . . ?
Si1 O65 W3 123.1(3) . . ?
Si1 O65 W19 126.2(3) . . ?
W3 O65 W19 92.8(2) . . ?
Si1 O65 W13 122.2(3) . . ?
W3 O65 W13 90.8(2) . . ?
W19 O65 W13 92.2(2) . . ?
W13 O66 W8 151.4(3) . . ?
W19 O67 W7 151.9(4) . . ?
W19 O69 W3 121.1(3) . . ?
Si1 O71 W1 122.6(3) . . ?
Si1 O71 W22 124.3(3) . . ?
W1 O71 W22 92.6(2) . . ?
Si1 O71 W17 125.4(3) . . ?
W1 O71 W17 92.63(19) . . ?
W22 O71 W17 89.78(19) . . ?
W13 O72 W3 120.2(3) . . ?
W7 O73 W17 152.2(3) . . ?
W19 O74 W13 121.1(3) . . ?
Si1 O75 W2 124.2(3) . . ?
Si1 O75 W4 122.7(3) . . ?
W2 O75 W4 93.1(2) . . ?
Si1 O75 W7 123.9(3) . . ?
W2 O75 W7 91.14(19) . . ?
W4 O75 W7 92.84(19) . . ?
W16 O76 W6 122.1(3) . . ?
Si2 O78 W20 126.6(3) . . ?
Si2 O78 W10 122.1(3) . . ?
W20 O78 W10 92.7(2) . . ?
Si2 O78 W14 122.3(3) . . ?
W20 O78 W14 92.5(2) . . ?
W10 O78 W14 91.4(2) . . ?
C5 C1 N9 106.4(19) . . ?
C10 C4 N6 102(2) . . ?
C1 C5 N8 104.7(18) . . ?
N13 C7 N14 105.9(15) . . ?
N13 C7 C6 127.9(18) . . ?
N14 C7 C6 126.1(19) . . ?
C40 C9 N1 109.1(12) . . ?
C4 C10 N5 113(2) . . ?
N11 C11 N12 110(2) . . ?
N11 C11 C33 127(2) . . ?
N12 C11 C33 122(2) . . ?
N2 C12 N1 107.6(12) . . ?
N2 C12 C2 127.1(12) . . ?
N1 C12 C2 125.2(11) . . ?
N15 C13 N16 105.4(13) . . ?
N15 C13 C36 126.5(13) . . ?
N16 C13 C36 128.1(12) . . ?
C41 C15 N13 106.0(16) . . ?
N22 C16 N21 107.2(18) . . ?
N22 C16 C20 129(2) . . ?
N21 C16 C20 124(2) . . ?
C30 C17 N20 109(2) . . ?
C21 C18 N12 103(3) . . ?
C27 C19 N16 104.8(13) . . ?
C18 C21 N11 114(3) . . ?
C34 C22 N3 106.6(12) . . ?
N20 C24 N19 108.0(18) . . ?
N20 C24 C45 125.4(16) . . ?
N19 C24 C45 126.5(18) . . ?
N21 C25 C35 110.6(17) . . ?
N15 C27 C19 107.8(13) . . ?
N3 C29 N4 106.1(11) . . ?
N3 C29 C38 125.9(11) . . ?
N4 C29 C38 128.0(11) . . ?
C17 C30 N19 104.6(19) . . ?
N18 C31 N17 107.8(12) . . ?
N18 C31 C49 125.5(13) . . ?
N17 C31 C49 126.7(12) . . ?
N9 C32 N8 101.8(16) . . ?
N9 C32 C46 130.5(17) . . ?
N8 C32 C46 127.4(15) . . ?
C22 C34 N4 106.6(12) . . ?
C25 C35 N22 103.8(17) . . ?
C42 C37 N17 106.9(12) . . ?
C9 C40 N2 103.9(12) . . ?
C15 C41 N14 107.8(16) . . ?
C37 C42 N18 106.8(12) . . ?
N6 C43 N5 106.4(18) . . ?
N6 C43 C47 126.3(19) . . ?
N5 C43 C47 127(2) . . ?
C54 C50 C51 108.0 . . ?
C54 C50 C53 55.4(10) . 2_677 ?
C51 C50 C53 52.8(10) . 2_677 ?
C53 C51 C50 68.7(11) 2_677 . ?
C53 C51 C52 39.7(11) 2_677 . ?
C50 C51 C52 108.0 . . ?
C54 C52 C53 113(4) 2_677 2_677 ?
C54 C52 C51 171(5) 2_677 . ?
C53 C52 C51 64.9(16) 2_677 . ?
C54 C52 C53 72(3) 2_677 . ?
C53 C52 C53 43.8(17) 2_677 . ?
C51 C52 C53 108.0 . . ?
C52 C53 C53 95(3) 2_677 2_677 ?
C52 C53 C51 75(2) 2_677 2_677 ?
C53 C53 C51 165(5) 2_677 2_677 ?
C52 C53 C54 163(5) 2_677 2_677 ?
C53 C53 C54 71(2) 2_677 2_677 ?
C51 C53 C54 116(2) 2_677 2_677 ?
C52 C53 C52 136(2) 2_677 . ?
C53 C53 C52 41.1(15) 2_677 . ?
C51 C53 C52 147(3) 2_677 . ?
C54 C53 C52 31.5(18) 2_677 . ?
C52 C53 C54 30(2) 2_677 . ?
C53 C53 C54 67.6(15) 2_677 . ?
C51 C53 C54 105(3) 2_677 . ?
C54 C53 C54 138.8(18) 2_677 . ?
C52 C53 C54 108.0 . . ?
C52 C53 C50 133(3) 2_677 2_677 ?
C53 C53 C50 128(2) 2_677 2_677 ?
C51 C53 C50 58(3) 2_677 2_677 ?
C54 C53 C50 57.4(13) 2_677 2_677 ?
C52 C53 C50 88.7(11) . 2_677 ?
C54 C53 C50 162.7(11) . 2_677 ?
C52 C54 C53 77(2) 2_677 2_677 ?
C52 C54 C50 143(2) 2_677 . ?
C53 C54 C50 67.2(11) 2_677 . ?
C52 C54 C53 37(2) 2_677 . ?
C53 C54 C53 41.2(11) 2_677 . ?
C50 C54 C53 108.0 . . ?
C58 C55 C59 87(2) 2_676 2_676 ?
C58 C55 C56 155(2) 2_676 . ?
C59 C55 C56 68.1(9) 2_676 . ?
C58 C55 C59 47(2) 2_676 . ?
C59 C55 C59 40.0(9) 2_676 . ?
C56 C55 C59 108.0 . . ?
C57 C56 C55 108.0 . . ?
C57 C56 C59 57.5(8) . 2_676 ?
C55 C56 C59 50.5(8) . 2_676 ?
C56 C57 C58 108.0 . . ?
C56 C57 C59 64.1(8) . 2_676 ?
C58 C57 C59 44.0(8) . 2_676 ?
C55 C58 C59 102(2) 2_676 2_676 ?
C55 C58 C59 61.3(19) 2_676 . ?
C59 C58 C59 40.7(11) 2_676 . ?
C55 C58 C57 168.9(19) 2_676 . ?
C59 C58 C57 67.4(10) 2_676 . ?
C59 C58 C57 108.0 . . ?
C59 C59 C58 91(2) 2_676 2_676 ?
C59 C59 C55 80.1(15) 2_676 2_676 ?
C58 C59 C55 171(3) 2_676 2_676 ?
C59 C59 C58 48.2(13) 2_676 . ?
C58 C59 C58 139.3(15) 2_676 . ?
C55 C59 C58 32.1(9) 2_676 . ?
C59 C59 C55 59.9(13) 2_676 . ?
C58 C59 C55 31.4(15) 2_676 . ?
C55 C59 C55 140.0(9) 2_676 . ?
C58 C59 C55 108.0 . . ?
C59 C59 C57 160(3) 2_676 2_676 ?
C58 C59 C57 68.7(15) 2_676 2_676 ?
C55 C59 C57 120(3) 2_676 2_676 ?
C58 C59 C57 152(2) . 2_676 ?
C55 C59 C57 100(2) . 2_676 ?
C59 C59 C56 141(3) 2_676 2_676 ?
C58 C59 C56 127.0(18) 2_676 2_676 ?
C55 C59 C56 61(2) 2_676 2_676 ?
C58 C59 C56 94(2) . 2_676 ?
C55 C59 C56 158(2) . 2_676 ?
C57 C59 C56 58.4(7) 2_676 2_676 ?
C12 N1 C9 108.2(10) . . ?
C12 N2 C40 111.2(10) . . ?
C29 N3 C22 110.4(10) . . ?
C29 N4 C34 110.3(10) . . ?
C43 N5 C10 107.2(16) . . ?
C43 N6 C4 110.8(15) . . ?
C26 N7 C14 115.5(12) . . ?
C32 N8 C5 112.0(16) . . ?
C32 N9 C1 114.4(16) . . ?
C48 N10 C3 110.4(10) . . ?
C11 N11 C21 105.5(18) . . ?
C11 N12 C18 107(2) . . ?
C7 N13 C15 110.2(14) . . ?
C41 N14 C7 110.0(15) . . ?
C13 N15 C27 110.3(11) . . ?
C13 N16 C19 111.7(10) . . ?
C31 N17 C37 109.2(10) . . ?
C31 N18 C42 109.3(11) . . ?
C24 N19 C30 109.6(15) . . ?
C24 N20 C17 108.9(15) . . ?
C25 N21 C16 108.0(15) . . ?
C16 N22 C35 110.3(14) . . ?
C8 N23 C39 112.4(10) . . ?

loop_
_geom_bond_atom_site_label_1
_geom_bond_atom_site_label_2
_geom_bond_distance
_geom_bond_site_symmetry_2
_geom_bond_publ_flag
Nd1 O39 2.404(6) . ?
Nd1 O38 2.418(6) . ?
Nd1 O34 2.422(6) . ?
Nd1 O37 2.426(6) . ?
Nd1 O35 2.453(6) . ?
Nd1 O36 2.459(6) . ?
Nd1 O41 2.487(6) . ?
Nd1 O40 2.512(6) . ?
W1 O42 1.724(6) . ?
W1 O39 1.759(6) . ?
W1 O44 1.888(6) . ?
W1 O46 1.988(6) . ?
W1 O54 2.066(6) . ?
W1 O71 2.323(6) . ?
W2 O55 1.719(6) . ?
W2 O57 1.859(6) . ?
W2 O56 1.920(6) . ?
W2 O50 1.927(6) . ?
W2 O47 1.934(6) . ?
W2 O75 2.297(5) . ?
W3 O70 1.718(6) . ?
W3 O63 1.823(7) . ?
W3 O62 1.905(6) . ?
W3 O72 1.943(6) . ?
W3 O69 1.960(6) . ?
W3 O65 2.336(6) . ?
W4 O43 1.710(7) . ?
W4 O38 1.757(6) . ?
W4 O44 1.933(6) . ?
W4 O47 1.947(6) . ?
W4 O45 2.094(6) . ?
W4 O75 2.350(6) . ?
W5 O20 1.730(6) . ?
W5 O37 1.761(6) . ?
W5 O19 1.921(6) . ?
W5 O21 1.928(6) . ?
W5 O10 2.113(7) . ?
W5 O22 2.227(5) . ?
W6 O31 1.707(7) . ?
W6 O35 1.749(6) . ?
W6 O28 1.943(6) . ?
W6 O76 1.954(6) . ?
W6 O33 2.097(7) . ?
W6 O23 2.390(6) . ?
W7 O77 1.710(6) . ?
W7 O45 1.854(6) . ?
W7 O73 1.876(6) . ?
W7 O67 1.931(6) . ?
W7 O56 1.963(6) . ?
W7 O75 2.419(6) . ?
W8 O51 1.729(6) . ?
W8 O40 1.770(6) . ?
W8 O50 1.927(6) . ?
W8 O53 1.938(6) . ?
W8 O66 2.085(6) . ?
W8 O48 2.234(5) . ?
W9 O32 1.723(6) . ?
W9 O34 1.755(6) . ?
W9 O28 1.886(6) . ?
W9 O29 1.982(6) . ?
W9 O27 2.055(7) . ?
W9 O26 2.340(6) . ?
W10 O6 1.721(6) . ?
W10 O9 1.828(7) . ?
W10 O11 1.905(6) . ?
W10 O8 1.948(6) . ?
W10 O4 1.970(7) . ?
W10 O78 2.335(6) . ?
W11 O18 1.724(6) . ?
W11 O36 1.766(7) . ?
W11 O17 1.931(6) . ?
W11 O19 1.933(6) . ?
W11 O9 2.087(7) . ?
W11 O22 2.239(6) . ?
W12 O52 1.728(6) . ?
W12 O41 1.763(6) . ?
W12 O53 1.926(6) . ?
W12 O49 1.938(6) . ?
W12 O63 2.118(7) . ?
W12 O48 2.229(5) . ?
W13 O58 1.721(6) . ?
W13 O66 1.822(7) . ?
W13 O72 1.906(6) . ?
W13 O57 1.943(6) . ?
W13 O74 1.973(7) . ?
W13 O65 2.351(6) . ?
W14 O7 1.723(6) . ?
W14 O10 1.809(7) . ?
W14 O12 1.906(6) . ?
W14 O8 1.952(6) . ?
W14 O5 1.976(7) . ?
W14 O78 2.358(6) . ?
W15 O13 1.711(7) . ?
W15 O27 1.841(7) . ?
W15 O25 1.924(6) . ?
W15 O24 1.927(6) . ?
W15 O2 1.927(7) . ?
W15 O26 2.402(6) . ?
W16 O16 1.704(6) . ?
W16 O76 1.891(7) . ?
W16 O11 1.903(6) . ?
W16 O15 1.909(7) . ?
W16 O17 1.918(6) . ?
W16 O23 2.309(6) . ?
W17 O59 1.717(6) . ?
W17 O54 1.854(6) . ?
W17 O60 1.900(6) . ?
W17 O64 1.919(6) . ?
W17 O73 1.941(6) . ?
W17 O71 2.424(6) . ?
W18 O14 1.717(7) . ?
W18 O33 1.841(7) . ?
W18 O24 1.892(6) . ?
W18 O1 1.946(7) . ?
W18 O15 1.955(6) . ?
W18 O23 2.413(6) . ?
W19 O68 1.704(7) . ?
W19 O67 1.884(6) . ?
W19 O74 1.907(6) . ?
W19 O64 1.921(6) . ?
W19 O69 1.926(6) . ?
W19 O65 2.337(6) . ?
W20 O3 1.710(7) . ?
W20 O2 1.900(6) . ?
W20 O5 1.908(6) . ?
W20 O1 1.915(6) . ?
W20 O4 1.924(6) . ?
W20 O78 2.330(6) . ?
W21 O30 1.706(6) . ?
W21 O21 1.880(6) . ?
W21 O29 1.895(6) . ?
W21 O12 1.912(7) . ?
W21 O25 1.918(6) . ?
W21 O26 2.331(6) . ?
W22 O61 1.708(6) . ?
W22 O49 1.870(6) . ?
W22 O46 1.892(6) . ?
W22 O62 1.929(6) . ?
W22 O60 1.951(6) . ?
W22 O71 2.328(6) . ?
Si1 O48 1.618(6) . ?
Si1 O71 1.631(6) . ?
Si1 O65 1.637(6) . ?
Si1 O75 1.639(6) . ?
Si2 O22 1.613(6) . ?
Si2 O23 1.626(6) . ?
Si2 O26 1.634(6) . ?
Si2 O78 1.635(7) . ?
C1 C5 1.27(2) . ?
C1 N9 1.37(2) . ?
C2 C12 1.461(18) . ?
C3 N10 1.543(17) . ?
C4 C10 1.23(2) . ?
C4 N6 1.45(3) . ?
C5 N8 1.36(2) . ?
C6 C7 1.49(2) . ?
C7 N13 1.31(2) . ?
C7 N14 1.34(2) . ?
C8 N23 1.463(15) . ?
C9 C40 1.342(17) . ?
C9 N1 1.373(17) . ?
C10 N5 1.36(2) . ?
C11 N11 1.29(2) . ?
C11 N12 1.34(3) . ?
C11 C33 1.45(3) . ?
C12 N2 1.303(15) . ?
C12 N1 1.331(15) . ?
C13 N15 1.325(15) . ?
C13 N16 1.333(16) . ?
C13 C36 1.47(2) . ?
C14 N7 1.470(16) . ?
C15 C41 1.32(2) . ?
C15 N13 1.375(19) . ?
C16 N22 1.28(2) . ?
C16 N21 1.34(2) . ?
C16 C20 1.57(3) . ?
C17 C30 1.31(3) . ?
C17 N20 1.38(2) . ?
C18 C21 1.26(3) . ?
C18 N12 1.44(4) . ?
C19 C27 1.355(16) . ?
C19 N16 1.357(18) . ?
C21 N11 1.38(3) . ?
C22 C34 1.335(17) . ?
C22 N3 1.356(17) . ?
C24 N20 1.31(2) . ?
C24 N19 1.308(19) . ?
C24 C45 1.45(2) . ?
C25 N21 1.30(2) . ?
C25 C35 1.31(2) . ?
C26 N7 1.450(16) . ?
C27 N15 1.349(17) . ?
C29 N3 1.318(14) . ?
C29 N4 1.321(15) . ?
C29 C38 1.452(18) . ?
C30 N19 1.42(3) . ?
C31 N18 1.305(15) . ?
C31 N17 1.309(15) . ?
C31 C49 1.462(19) . ?
C32 N9 1.242(18) . ?
C32 N8 1.34(2) . ?
C32 C46 1.39(2) . ?
C34 N4 1.354(16) . ?
C35 N22 1.37(2) . ?
C37 C42 1.318(18) . ?
C37 N17 1.368(15) . ?
C39 N23 1.473(17) . ?
C40 N2 1.394(17) . ?
C41 N14 1.34(2) . ?
C42 N18 1.371(17) . ?
C43 N6 1.27(2) . ?
C43 N5 1.33(2) . ?
C43 C47 1.42(3) . ?
C48 N10 1.538(17) . ?
C50 C54 1.4200 . ?
C50 C51 1.4200 . ?
C50 C53 1.55(3) 2_677 ?
C51 C53 1.33(3) 2_677 ?
C51 C52 1.4200 . ?
C52 C54 0.76(4) 2_677 ?
C52 C53 0.94(3) 2_677 ?
C52 C53 1.4200 . ?
C53 C52 0.94(4) 2_677 ?
C53 C53 0.99(3) 2_677 ?
C53 C51 1.33(3) 2_677 ?
C53 C54 1.39(4) 2_677 ?
C53 C54 1.4200 . ?
C53 C50 1.55(3) 2_677 ?
C54 C52 0.76(4) 2_677 ?
C54 C53 1.39(3) 2_677 ?
C55 C58 0.76(3) 2_676 ?
C55 C59 1.25(2) 2_676 ?
C55 C56 1.4200 . ?
C55 C59 1.4200 . ?
C56 C57 1.4200 . ?
C56 C59 1.500(19) 2_676 ?
C57 C58 1.4200 . ?
C57 C59 1.41(2) 2_676 ?
C58 C55 0.756(19) 2_676 ?
C58 C59 1.06(2) 2_676 ?
C58 C59 1.4200 . ?
C59 C59 0.926(19) 2_676 ?
C59 C58 1.06(3) 2_676 ?
C59 C55 1.25(2) 2_676 ?
C59 C57 1.41(2) 2_676 ?
C59 C56 1.50(2) 2_676 ?
